data_7048821
loop_
_publ_author_name
'Weyrich, Thomas'
'Krahmer, Jan'
'Engesser, Tobias A.'
'N\"ather, Christian'
'Tuczek, Felix'

_publ_section_title
;
 Molybdenum dinitrogen complex supported by a cyclohexane-based
 triphosphine ligand and dmpm.
;
_journal_issue 18
_journal_name_full 'Dalton transactions (Cambridge, England : 2003)'
_journal_page_first 6019
_journal_page_last 6025
_journal_paper_doi 10.1039/c8dt04738c
_journal_volume 48
_journal_year 2019
_chemical_formula_sum 'C59 H48 Mo N2 P5'
_chemical_formula_weight 1035.78
_space_group_crystal_system monoclinic
_space_group_IT_number 14
_space_group_name_Hall '-P 2ybc'
_space_group_name_H-M_alt 'P 1 21/c 1'
_symmetry_space_group_name_Hall '-P 2ybc'
_symmetry_space_group_name_H-M 'P 1 21/c 1'
_atom_sites_solution_hydrogens geom
_audit_creation_method SHELXL-2014
_audit_update_record
;
2018-11-30 deposited with the CCDC.
2019-01-29 downloaded from the CCDC.
;
_cell_angle_alpha 90
_cell_angle_beta 108.947(3)
_cell_angle_gamma 90
_cell_formula_units_Z 4
_cell_length_a 12.9372(4)
_cell_length_b 22.1222(5)
_cell_length_c 19.5024(7)
_cell_measurement_reflns_used 25674
_cell_measurement_temperature 200(2)
_cell_measurement_theta_max 25.299
_cell_measurement_theta_min 1.902
_cell_volume 5279.2(3)
_computing_cell_refinement 'X-AREA (STOE, 2008)'
_computing_data_collection 'X-AREA (STOE, 2008)'
_computing_data_reduction 'X-AREA (STOE, 2008)'
_computing_structure_refinement 'SHELXL-2014 (Sheldrick, 2015)'
_computing_structure_solution 'SHELXT (Sheldrick, 2015)'
_diffrn_ambient_temperature 200(2)
_diffrn_measured_fraction_theta_full 0.992
_diffrn_measured_fraction_theta_max 0.992
_diffrn_measurement_device_type 'STOE IPDS-2'
_diffrn_measurement_method 'Omega scans'
_diffrn_radiation_type MoK\a
_diffrn_radiation_wavelength 0.71073
_diffrn_reflns_av_R_equivalents 0.0494
_diffrn_reflns_av_unetI/netI 0.0504
_diffrn_reflns_Laue_measured_fraction_full 0.992
_diffrn_reflns_Laue_measured_fraction_max 0.992
_diffrn_reflns_limit_h_max 15
_diffrn_reflns_limit_h_min -15
_diffrn_reflns_limit_k_max 26
_diffrn_reflns_limit_k_min -25
_diffrn_reflns_limit_l_max 23
_diffrn_reflns_limit_l_min -19
_diffrn_reflns_number 25674
_diffrn_reflns_point_group_measured_fraction_full 0.992
_diffrn_reflns_point_group_measured_fraction_max 0.992
_diffrn_reflns_theta_full 25.242
_diffrn_reflns_theta_max 25.299
_diffrn_reflns_theta_min 1.902
_exptl_absorpt_coefficient_mu 0.439
_exptl_absorpt_correction_T_max 0.9540
_exptl_absorpt_correction_T_min 0.9063
_exptl_absorpt_correction_type numerical
_exptl_absorpt_process_details 'X-Red and X-Shape (STOE, 2008)'
_exptl_crystal_colour red
_exptl_crystal_density_diffrn 1.303
_exptl_crystal_description block
_exptl_crystal_F_000 2132
_exptl_crystal_size_max 0.12
_exptl_crystal_size_mid 0.10
_exptl_crystal_size_min 0.08
_refine_diff_density_max 0.631
_refine_diff_density_min -0.672
_refine_diff_density_rms 0.072
_refine_ls_extinction_coef 0.0025(4)
_refine_ls_extinction_expression Fc^*^=kFc[1+0.001xFc^2^\l^3^/sin(2\q)]^-1/4^
_refine_ls_extinction_method SHELXL
_refine_ls_goodness_of_fit_ref 1.043
_refine_ls_hydrogen_treatment constr
_refine_ls_matrix_type full
_refine_ls_number_parameters 659
_refine_ls_number_reflns 9552
_refine_ls_number_restraints 192
_refine_ls_restrained_S_all 1.033
_refine_ls_R_factor_all 0.0862
_refine_ls_R_factor_gt 0.0598
_refine_ls_shift/su_max 0.001
_refine_ls_shift/su_mean 0.000
_refine_ls_structure_factor_coef Fsqd
_refine_ls_weighting_details 'w=1/[\s^2^(Fo^2^)+(0.0883P)^2^+1.4878P] where P=(Fo^2^+2Fc^2^)/3'
_refine_ls_weighting_scheme calc
_refine_ls_wR_factor_gt 0.1440
_refine_ls_wR_factor_ref 0.1587
_reflns_Friedel_coverage 0.000
_reflns_number_gt 7003
_reflns_number_total 9552
_reflns_threshold_expression 'I > 2\s(I)'
_cod_data_source_file c8dt04738c2.cif
_cod_data_source_block felix166
_cod_depositor_comments 'Adding full bibliography for 7048821--7048822.cif.'
_cod_database_code 7048821
_shelx_space_group_comment
;
The symmetry employed for this shelxl refinement is uniquely defined
by the following loop, which should always be used as a source of
symmetry information in preference to the above space-group names.
They are only intended as comments.
;
_shelxl_version_number 2014-3

loop_
_space_group_symop_operation_xyz
'x, y, z'
'-x, y+1/2, -z+1/2'
'-x, -y, -z'
'x, -y-1/2, z-1/2'

loop_
_atom_site_label
_atom_site_type_symbol
_atom_site_fract_x
_atom_site_fract_y
_atom_site_fract_z
_atom_site_U_iso_or_equiv
_atom_site_adp_type
_atom_site_occupancy
_atom_site_site_symmetry_order
_atom_site_calc_flag
_atom_site_refinement_flags_posn
_atom_site_refinement_flags_adp
_atom_site_refinement_flags_occupancy
_atom_site_disorder_assembly
_atom_site_disorder_group
Mo1 Mo 0.53202(3) 0.59054(2) 0.74487(2) 0.04919(15) Uani 1 1 d . . . . .
N1 N 0.6665(3) 0.6019(2) 0.7118(2) 0.0646(11) Uani 1 1 d . . . . .
N2 N 0.7369(4) 0.6082(2) 0.6955(3) 0.0768(13) Uani 1 1 d . . . . .
C1 C 0.4907(3) 0.4293(2) 0.7632(3) 0.0520(10) Uani 1 1 d . . . . .
C2 C 0.5892(3) 0.4259(2) 0.8330(3) 0.0525(10) Uani 1 1 d . . . . .
H2A H 0.6566 0.4249 0.8194 0.063 Uiso 1 1 calc R U . . .
H2B H 0.5852 0.3873 0.8576 0.063 Uiso 1 1 calc R U . . .
C3 C 0.6001(3) 0.4776(2) 0.8877(3) 0.0527(10) Uani 1 1 d . . . . .
C4 C 0.4908(3) 0.4854(2) 0.9020(3) 0.0525(10) Uani 1 1 d . . . . .
H4A H 0.4959 0.5217 0.9326 0.063 Uiso 1 1 calc R U . . .
H4B H 0.4797 0.4501 0.9299 0.063 Uiso 1 1 calc R U . . .
C5 C 0.3888(3) 0.4921(2) 0.8331(3) 0.0515(10) Uani 1 1 d . . . . .
C6 C 0.3853(3) 0.4395(2) 0.7822(3) 0.0527(10) Uani 1 1 d . . . . .
H6A H 0.3243 0.4463 0.7366 0.063 Uiso 1 1 calc R U . . .
H6B H 0.3690 0.4021 0.8045 0.063 Uiso 1 1 calc R U . . .
P1 P 0.51307(9) 0.48710(5) 0.69964(7) 0.0490(3) Uani 1 1 d . . . . .
C11 C 0.4072(3) 0.4656(2) 0.6137(3) 0.0527(10) Uani 1 1 d . . . . .
C12 C 0.3358(4) 0.4161(2) 0.6037(3) 0.0572(11) Uani 1 1 d . . . . .
H12 H 0.3360 0.3921 0.6441 0.069 Uiso 1 1 calc R U . . .
C13 C 0.2652(4) 0.4020(3) 0.5352(3) 0.0689(14) Uani 1 1 d . . . . .
H13 H 0.2161 0.3690 0.5294 0.083 Uiso 1 1 calc R U . . .
C14 C 0.2653(4) 0.4353(3) 0.4756(3) 0.0718(15) Uani 1 1 d . . . . .
H14 H 0.2180 0.4246 0.4287 0.086 Uiso 1 1 calc R U . . .
C15 C 0.3344(4) 0.4843(3) 0.4843(3) 0.0652(13) Uani 1 1 d . . . . .
H15 H 0.3341 0.5077 0.4435 0.078 Uiso 1 1 calc R U . . .
C16 C 0.4043(4) 0.4992(2) 0.5527(3) 0.0581(11) Uani 1 1 d . . . . .
H16 H 0.4513 0.5331 0.5581 0.070 Uiso 1 1 calc R U . . .
C21 C 0.6269(3) 0.4469(2) 0.6799(3) 0.0505(10) Uani 1 1 d . . . . .
C22 C 0.6078(4) 0.3972(2) 0.6337(3) 0.0580(11) Uani 1 1 d . . . . .
H22 H 0.5347 0.3847 0.6097 0.070 Uiso 1 1 calc R U . . .
C23 C 0.6923(4) 0.3654(2) 0.6218(3) 0.0627(12) Uani 1 1 d . . . . .
H23 H 0.6768 0.3316 0.5900 0.075 Uiso 1 1 calc R U . . .
C24 C 0.7994(4) 0.3827(3) 0.6558(3) 0.0697(14) Uani 1 1 d . . . . .
H24 H 0.8579 0.3612 0.6477 0.084 Uiso 1 1 calc R U . . .
C25 C 0.8199(4) 0.4316(2) 0.7016(3) 0.0644(13) Uani 1 1 d . . . . .
H25 H 0.8933 0.4437 0.7254 0.077 Uiso 1 1 calc R U . . .
C26 C 0.7349(4) 0.4638(2) 0.7138(3) 0.0575(11) Uani 1 1 d . . . . .
H26 H 0.7510 0.4975 0.7456 0.069 Uiso 1 1 calc R U . . .
P2 P 0.64393(9) 0.55153(5) 0.86032(7) 0.0502(3) Uani 1 1 d . . . . .
C31 C 0.7914(3) 0.5400(2) 0.8760(3) 0.0528(10) Uani 1 1 d . . . . .
C32 C 0.8484(4) 0.4859(2) 0.8969(3) 0.0627(12) Uani 1 1 d . . . . .
H32 H 0.8109 0.4512 0.9051 0.075 Uiso 1 1 calc R U . . .
C33 C 0.9601(4) 0.4820(3) 0.9059(3) 0.0685(14) Uani 1 1 d . . . . .
H33 H 0.9977 0.4449 0.9202 0.082 Uiso 1 1 calc R U . . .
C34 C 1.0152(4) 0.5318(3) 0.8941(3) 0.0710(14) Uani 1 1 d . . . . .
H34 H 1.0908 0.5291 0.8998 0.085 Uiso 1 1 calc R U . . .
C35 C 0.9607(4) 0.5858(3) 0.8739(3) 0.0700(14) Uani 1 1 d . . . . .
H35 H 0.9991 0.6205 0.8663 0.084 Uiso 1 1 calc R U . . .
C36 C 0.8500(4) 0.5897(2) 0.8647(3) 0.0617(12) Uani 1 1 d . . . . .
H36 H 0.8133 0.6271 0.8504 0.074 Uiso 1 1 calc R U . . .
C41 C 0.6623(3) 0.5909(2) 0.9476(3) 0.0547(11) Uani 1 1 d . . . . .
C42 C 0.7421(4) 0.5742(2) 1.0119(3) 0.0614(12) Uani 1 1 d . . . . .
H42 H 0.7891 0.5413 1.0118 0.074 Uiso 1 1 calc R U . . .
C43 C 0.7545(4) 0.6046(3) 1.0763(3) 0.0673(13) Uani 1 1 d . . . . .
H43 H 0.8100 0.5925 1.1195 0.081 Uiso 1 1 calc R U . . .
C44 C 0.6873(5) 0.6517(3) 1.0780(3) 0.0722(14) Uani 1 1 d . . . . .
H44 H 0.6965 0.6729 1.1220 0.087 Uiso 1 1 calc R U . . .
C45 C 0.6061(4) 0.6684(2) 1.0156(3) 0.0689(14) Uani 1 1 d . . . . .
H45 H 0.5580 0.7006 1.0165 0.083 Uiso 1 1 calc R U . . .
C46 C 0.5943(4) 0.6381(2) 0.9510(3) 0.0614(12) Uani 1 1 d . . . . .
H46 H 0.5381 0.6502 0.9082 0.074 Uiso 1 1 calc R U . . .
P3 P 0.37581(9) 0.56592(6) 0.78563(7) 0.0511(3) Uani 1 1 d . . . . .
C51 C 0.3283(3) 0.6154(2) 0.8459(3) 0.0572(11) Uani 1 1 d . . . . .
C52 C 0.3245(4) 0.6013(2) 0.9144(3) 0.0634(12) Uani 1 1 d . . . . .
H52 H 0.3523 0.5635 0.9355 0.076 Uiso 1 1 calc R U . . .
C53 C 0.2807(4) 0.6415(3) 0.9529(3) 0.0750(15) Uani 1 1 d . . . . .
H53 H 0.2811 0.6314 1.0003 0.090 Uiso 1 1 calc R U . . .
C54 C 0.2373(4) 0.6954(3) 0.9224(4) 0.0751(15) Uani 1 1 d . . . . .
H54 H 0.2068 0.7225 0.9484 0.090 Uiso 1 1 calc R U . . .
C55 C 0.2378(4) 0.7102(3) 0.8541(4) 0.0751(16) Uani 1 1 d . . . . .
H55 H 0.2066 0.7473 0.8324 0.090 Uiso 1 1 calc R U . . .
C56 C 0.2844(4) 0.6708(2) 0.8170(3) 0.0641(13) Uani 1 1 d . . . . .
H56 H 0.2863 0.6821 0.7704 0.077 Uiso 1 1 calc R U . . .
C61 C 0.2361(3) 0.5541(2) 0.7195(3) 0.0552(11) Uani 1 1 d . . . . .
C62 C 0.1429(4) 0.5507(2) 0.7413(3) 0.0665(13) Uani 1 1 d . . . . .
H62 H 0.1505 0.5539 0.7913 0.080 Uiso 1 1 calc R U . . .
C63 C 0.0400(4) 0.5427(3) 0.6908(4) 0.0768(16) Uani 1 1 d . . . . .
H63 H -0.0225 0.5412 0.7061 0.092 Uiso 1 1 calc R U . . .
C64 C 0.0284(4) 0.5369(3) 0.6185(4) 0.0823(17) Uani 1 1 d . . . . .
H64 H -0.0421 0.5311 0.5840 0.099 Uiso 1 1 calc R U . . .
C65 C 0.1180(4) 0.5394(3) 0.5959(3) 0.0778(16) Uani 1 1 d . . . . .
H65 H 0.1100 0.5352 0.5459 0.093 Uiso 1 1 calc R U . . .
C66 C 0.2220(4) 0.5484(2) 0.6472(3) 0.0631(12) Uani 1 1 d . . . . .
H66 H 0.2839 0.5506 0.6312 0.076 Uiso 1 1 calc R U . . .
P4 P 0.55052(10) 0.70147(6) 0.76925(8) 0.0601(3) Uani 1 1 d . . . . .
P5 P 0.43892(11) 0.65313(7) 0.63492(8) 0.0652(4) Uani 1 1 d . . . . .
C71 C 0.5245(5) 0.7537(3) 0.8359(4) 0.0828(17) Uani 1 1 d . . . . .
C72 C 0.6745(5) 0.7383(3) 0.7631(5) 0.095(2) Uani 1 1 d . . . . .
C73 C 0.4478(5) 0.7257(3) 0.6831(4) 0.0829(17) Uani 1 1 d . . . . .
C74 C 0.2994(5) 0.6570(3) 0.5687(4) 0.0867(18) Uani 1 1 d . . . . .
C75 C 0.5146(5) 0.6683(3) 0.5710(4) 0.0850(17) Uani 1 1 d . . . . .
C81 C 0.9157(5) 0.8727(3) 0.8545(4) 0.0806(17) Uani 1 1 d . . . . .
H81 H 0.9009 0.9097 0.8742 0.097 Uiso 1 1 calc R U . . .
C82 C 0.9027(4) 0.8687(3) 0.7825(4) 0.0811(17) Uani 1 1 d . . . . .
H82 H 0.8785 0.9030 0.7521 0.097 Uiso 1 1 calc R U . . .
C83 C 0.9241(5) 0.8159(3) 0.7536(4) 0.0832(17) Uani 1 1 d . . . . .
H83 H 0.9162 0.8135 0.7035 0.100 Uiso 1 1 calc R U . . .
C84 C 0.9575(5) 0.7662(3) 0.7977(4) 0.0832(18) Uani 1 1 d . . . . .
H84 H 0.9710 0.7291 0.7775 0.100 Uiso 1 1 calc R U . . .
C85 C 0.9711(5) 0.7695(3) 0.8694(4) 0.0832(18) Uani 1 1 d . . . . .
H85 H 0.9949 0.7349 0.8994 0.100 Uiso 1 1 calc R U . . .
C86 C 0.9505(5) 0.8229(3) 0.8989(4) 0.0861(18) Uani 1 1 d . . . . .
H86 H 0.9600 0.8255 0.9492 0.103 Uiso 1 1 calc R U . . .
C91 C 1.058(2) 0.7154(17) 0.633(2) 0.117(9) Uani 0.5 1 d D U P A 1
H91 H 1.1084 0.6921 0.6703 0.141 Uiso 0.5 1 calc R U P A 1
C92 C 0.950(2) 0.7009(14) 0.612(2) 0.114(7) Uani 0.5 1 d D U P A 1
H92 H 0.9250 0.6659 0.6295 0.137 Uiso 0.5 1 calc R U P A 1
C93 C 0.8765(17) 0.7395(11) 0.5611(14) 0.107(6) Uani 0.5 1 d D U P A 1
H93 H 0.8006 0.7306 0.5456 0.128 Uiso 0.5 1 calc R U P A 1
C94 C 0.913(3) 0.7894(11) 0.5340(15) 0.117(8) Uani 0.5 1 d D U P A 1
H94 H 0.8622 0.8158 0.5011 0.141 Uiso 0.5 1 calc R U P A 1
C95 C 1.020(2) 0.8004(12) 0.5550(18) 0.125(7) Uani 0.5 1 d D U P A 1
H95 H 1.0464 0.8347 0.5361 0.150 Uiso 0.5 1 calc R U P A 1
C96 C 1.0943(18) 0.7632(13) 0.6030(15) 0.133(7) Uani 0.5 1 d D U P A 1
H96 H 1.1705 0.7706 0.6151 0.159 Uiso 0.5 1 calc R U P A 1
C91' C 1.041(2) 0.7134(16) 0.643(2) 0.108(7) Uani 0.5 1 d D U P B 2
H91' H 1.0663 0.6795 0.6743 0.130 Uiso 0.5 1 calc R U P B 2
C92' C 0.936(2) 0.7144(14) 0.5983(19) 0.113(7) Uani 0.5 1 d D U P B 2
H92' H 0.8857 0.6840 0.6013 0.136 Uiso 0.5 1 calc R U P B 2
C93' C 0.903(2) 0.7611(13) 0.5469(19) 0.125(9) Uani 0.5 1 d D U P B 2
H93' H 0.8319 0.7605 0.5119 0.150 Uiso 0.5 1 calc R U P B 2
C94' C 0.973(2) 0.8076(12) 0.5475(17) 0.115(7) Uani 0.5 1 d D U P B 2
H94' H 0.9493 0.8408 0.5153 0.138 Uiso 0.5 1 calc R U P B 2
C95' C 1.0754(19) 0.8057(10) 0.5940(16) 0.125(6) Uani 0.5 1 d D U P B 2
H95' H 1.1256 0.8364 0.5917 0.149 Uiso 0.5 1 calc R U P B 2
C96' C 1.1099(14) 0.7606(9) 0.6451(12) 0.112(5) Uani 0.5 1 d D U P B 2
H96' H 1.1803 0.7622 0.6807 0.134 Uiso 0.5 1 calc R U P B 2

loop_
_atom_site_aniso_label
_atom_site_aniso_U_11
_atom_site_aniso_U_22
_atom_site_aniso_U_33
_atom_site_aniso_U_23
_atom_site_aniso_U_13
_atom_site_aniso_U_12
Mo1 0.0466(2) 0.0499(2) 0.0531(2) 0.00185(18) 0.01903(16) -0.00003(15)
N1 0.059(2) 0.071(3) 0.062(3) -0.010(2) 0.017(2) 0.000(2)
N2 0.073(3) 0.083(3) 0.078(3) 0.004(3) 0.031(2) -0.006(2)
C1 0.045(2) 0.058(3) 0.055(3) 0.001(2) 0.019(2) 0.0019(18)
C2 0.052(2) 0.053(3) 0.054(3) 0.002(2) 0.020(2) 0.0018(18)
C3 0.050(2) 0.054(2) 0.059(3) -0.001(2) 0.024(2) 0.0017(19)
C4 0.051(2) 0.055(3) 0.054(3) 0.003(2) 0.021(2) 0.0008(19)
C5 0.052(2) 0.052(2) 0.054(3) 0.000(2) 0.022(2) 0.0033(19)
C6 0.047(2) 0.054(3) 0.060(3) -0.001(2) 0.023(2) -0.0024(19)
P1 0.0464(5) 0.0509(6) 0.0522(7) 0.0001(5) 0.0196(5) -0.0001(5)
C11 0.050(2) 0.057(3) 0.056(3) 0.001(2) 0.024(2) 0.0046(19)
C12 0.051(2) 0.065(3) 0.058(3) -0.002(2) 0.021(2) -0.006(2)
C13 0.057(3) 0.089(4) 0.064(3) -0.013(3) 0.023(2) -0.014(2)
C14 0.052(2) 0.106(4) 0.058(3) -0.010(3) 0.018(2) -0.005(3)
C15 0.057(3) 0.090(4) 0.049(3) 0.005(3) 0.019(2) 0.005(2)
C16 0.050(2) 0.066(3) 0.059(3) -0.001(2) 0.019(2) -0.001(2)
C21 0.048(2) 0.053(3) 0.054(3) 0.003(2) 0.0209(19) 0.0008(18)
C22 0.056(2) 0.056(3) 0.064(3) -0.003(2) 0.023(2) 0.001(2)
C23 0.063(3) 0.058(3) 0.070(3) -0.007(3) 0.027(2) 0.004(2)
C24 0.058(3) 0.070(3) 0.086(4) -0.001(3) 0.030(3) 0.006(2)
C25 0.051(2) 0.070(3) 0.073(3) -0.004(3) 0.021(2) -0.001(2)
C26 0.053(2) 0.057(3) 0.067(3) -0.001(2) 0.025(2) 0.004(2)
P2 0.0461(5) 0.0531(6) 0.0515(7) 0.0000(5) 0.0161(5) 0.0002(5)
C31 0.050(2) 0.059(3) 0.051(3) -0.004(2) 0.0183(19) -0.0005(19)
C32 0.052(2) 0.064(3) 0.071(3) 0.005(3) 0.018(2) 0.001(2)
C33 0.049(2) 0.074(3) 0.079(4) 0.012(3) 0.017(2) 0.014(2)
C34 0.049(2) 0.090(4) 0.074(4) 0.008(3) 0.020(2) 0.001(2)
C35 0.054(3) 0.078(4) 0.079(4) 0.008(3) 0.024(2) -0.005(2)
C36 0.051(2) 0.065(3) 0.068(3) 0.003(3) 0.018(2) 0.003(2)
C41 0.052(2) 0.056(3) 0.058(3) -0.002(2) 0.020(2) -0.007(2)
C42 0.060(3) 0.065(3) 0.060(3) -0.003(2) 0.020(2) -0.003(2)
C43 0.067(3) 0.078(4) 0.057(3) -0.005(3) 0.019(2) -0.013(3)
C44 0.080(3) 0.074(4) 0.069(4) -0.010(3) 0.034(3) -0.015(3)
C45 0.076(3) 0.062(3) 0.075(4) -0.012(3) 0.033(3) 0.000(2)
C46 0.062(3) 0.058(3) 0.066(3) -0.004(2) 0.022(2) -0.001(2)
P3 0.0451(5) 0.0544(6) 0.0564(7) 0.0003(5) 0.0203(5) 0.0007(5)
C51 0.049(2) 0.057(3) 0.068(3) -0.004(2) 0.022(2) 0.000(2)
C52 0.062(3) 0.066(3) 0.066(3) -0.004(3) 0.025(2) 0.008(2)
C53 0.068(3) 0.090(4) 0.072(4) -0.009(3) 0.031(3) 0.006(3)
C54 0.069(3) 0.074(4) 0.087(4) -0.019(3) 0.032(3) 0.008(3)
C55 0.068(3) 0.059(3) 0.102(5) -0.009(3) 0.033(3) 0.005(2)
C56 0.060(3) 0.061(3) 0.075(4) -0.001(3) 0.027(2) 0.001(2)
C61 0.049(2) 0.051(3) 0.065(3) -0.001(2) 0.018(2) -0.0005(19)
C62 0.057(3) 0.067(3) 0.081(4) 0.002(3) 0.030(2) -0.005(2)
C63 0.050(3) 0.075(4) 0.105(5) -0.006(3) 0.024(3) -0.005(2)
C64 0.052(3) 0.081(4) 0.102(5) -0.012(4) 0.009(3) 0.005(3)
C65 0.065(3) 0.087(4) 0.070(4) -0.011(3) 0.007(3) 0.013(3)
C66 0.052(2) 0.068(3) 0.067(3) -0.004(3) 0.016(2) 0.007(2)
P4 0.0612(7) 0.0507(7) 0.0720(9) 0.0002(6) 0.0267(6) -0.0020(5)
P5 0.0653(7) 0.0660(8) 0.0646(9) 0.0097(7) 0.0215(6) 0.0041(6)
C71 0.103(4) 0.056(3) 0.104(5) -0.013(3) 0.053(4) -0.002(3)
C72 0.081(4) 0.073(4) 0.140(7) 0.003(4) 0.049(4) -0.014(3)
C73 0.086(4) 0.063(3) 0.096(5) 0.011(3) 0.024(3) 0.006(3)
C74 0.075(3) 0.093(5) 0.085(4) 0.016(4) 0.016(3) 0.008(3)
C75 0.095(4) 0.088(4) 0.082(4) 0.022(3) 0.041(3) -0.005(3)
C81 0.070(3) 0.077(4) 0.104(5) 0.001(4) 0.042(3) 0.001(3)
C82 0.065(3) 0.092(4) 0.089(5) 0.016(4) 0.030(3) 0.008(3)
C83 0.067(3) 0.103(5) 0.078(4) -0.004(4) 0.020(3) 0.001(3)
C84 0.070(3) 0.078(4) 0.106(5) -0.004(4) 0.035(3) 0.000(3)
C85 0.069(3) 0.082(4) 0.104(5) 0.015(4) 0.036(3) 0.007(3)
C86 0.077(3) 0.108(5) 0.085(4) 0.002(4) 0.043(3) -0.004(3)
C91 0.110(12) 0.108(13) 0.128(16) 0.005(12) 0.031(13) 0.032(11)
C92 0.117(12) 0.092(12) 0.116(14) -0.008(10) 0.015(11) 0.035(10)
C93 0.134(12) 0.094(14) 0.090(12) -0.024(10) 0.033(10) 0.034(10)
C94 0.157(16) 0.100(15) 0.098(12) -0.014(12) 0.046(12) 0.061(13)
C95 0.145(16) 0.121(12) 0.117(13) 0.003(12) 0.053(13) 0.053(13)
C96 0.135(12) 0.132(13) 0.134(14) 0.006(14) 0.046(11) 0.039(11)
C91' 0.117(13) 0.098(11) 0.121(13) 0.018(10) 0.053(11) 0.010(11)
C92' 0.126(13) 0.107(15) 0.105(15) -0.025(11) 0.035(11) 0.019(13)
C93' 0.155(14) 0.097(16) 0.108(14) -0.015(13) 0.022(12) 0.037(13)
C94' 0.143(16) 0.094(11) 0.120(13) 0.015(10) 0.057(14) 0.055(12)
C95' 0.127(13) 0.106(12) 0.150(16) 0.036(13) 0.057(11) 0.037(11)
C96' 0.108(10) 0.105(11) 0.136(14) 0.039(12) 0.057(10) 0.032(8)

loop_
_atom_type_symbol
_atom_type_description
_atom_type_scat_dispersion_real
_atom_type_scat_dispersion_imag
_atom_type_scat_source
C C 0.0033 0.0016 'International Tables Vol C Tables 4.2.6.8 and 6.1.1.4'
H H 0.0000 0.0000 'International Tables Vol C Tables 4.2.6.8 and 6.1.1.4'
N N 0.0061 0.0033 'International Tables Vol C Tables 4.2.6.8 and 6.1.1.4'
P P 0.1023 0.0942 'International Tables Vol C Tables 4.2.6.8 and 6.1.1.4'
Mo Mo -1.6832 0.6857 'International Tables Vol C Tables 4.2.6.8 and 6.1.1.4'

loop_
_geom_angle_atom_site_label_1
_geom_angle_atom_site_label_2
_geom_angle_atom_site_label_3
_geom_angle
N1 Mo1 P2 91.38(13)
N1 Mo1 P1 89.83(12)
P2 Mo1 P1 87.77(4)
N1 Mo1 P3 174.16(13)
P2 Mo1 P3 85.76(4)
P1 Mo1 P3 84.98(4)
N1 Mo1 P4 84.33(13)
P2 Mo1 P4 100.55(5)
P1 Mo1 P4 169.92(5)
P3 Mo1 P4 101.19(4)
N1 Mo1 P5 83.38(13)
P2 Mo1 P5 166.87(5)
P1 Mo1 P5 104.19(5)
P3 Mo1 P5 100.46(4)
P4 Mo1 P5 67.03(5)
N2 N1 Mo1 179.0(5)
C2 C1 C6 109.8(4)
C2 C1 P1 111.0(3)
C6 C1 P1 113.6(3)
C1 C2 C3 116.2(4)
C4 C3 C2 109.1(4)
C4 C3 P2 109.6(3)
C2 C3 P2 114.9(3)
C3 C4 C5 115.3(4)
C6 C5 C4 109.1(4)
C6 C5 P3 111.6(3)
C4 C5 P3 115.3(3)
C5 C6 C1 115.4(4)
C11 P1 C21 95.3(2)
C11 P1 C1 101.3(2)
C21 P1 C1 96.56(19)
C11 P1 Mo1 121.87(15)
C21 P1 Mo1 121.94(15)
C1 P1 Mo1 114.93(16)
C16 C11 C12 117.6(5)
C16 C11 P1 116.3(3)
C12 C11 P1 126.0(4)
C13 C12 C11 120.5(5)
C14 C13 C12 120.8(5)
C13 C14 C15 119.6(5)
C14 C15 C16 120.0(5)
C15 C16 C11 121.5(5)
C26 C21 C22 117.4(4)
C26 C21 P1 121.0(4)
C22 C21 P1 121.6(3)
C23 C22 C21 121.8(4)
C22 C23 C24 120.2(5)
C25 C24 C23 118.9(5)
C24 C25 C26 121.1(5)
C21 C26 C25 120.6(5)
C31 P2 C41 95.4(2)
C31 P2 C3 103.0(2)
C41 P2 C3 96.3(2)
C31 P2 Mo1 118.62(16)
C41 P2 Mo1 123.25(16)
C3 P2 Mo1 115.84(16)
C36 C31 C32 117.4(4)
C36 C31 P2 116.8(3)
C32 C31 P2 125.8(4)
C31 C32 C33 121.0(5)
C34 C33 C32 120.0(5)
C33 C34 C35 120.0(4)
C34 C35 C36 120.1(5)
C35 C36 C31 121.5(5)
C46 C41 C42 117.1(5)
C46 C41 P2 120.3(4)
C42 C41 P2 122.6(4)
C43 C42 C41 121.5(5)
C44 C43 C42 120.3(5)
C43 C44 C45 119.5(5)
C44 C45 C46 120.1(5)
C41 C46 C45 121.5(5)
C51 P3 C5 101.4(2)
C51 P3 C61 94.3(2)
C5 P3 C61 97.5(2)
C51 P3 Mo1 123.42(15)
C5 P3 Mo1 113.89(13)
C61 P3 Mo1 121.34(16)
C52 C51 C56 116.7(5)
C52 C51 P3 126.9(4)
C56 C51 P3 116.2(4)
C51 C52 C53 121.5(5)
C54 C53 C52 120.1(6)
C53 C54 C55 120.0(5)
C54 C55 C56 119.6(6)
C55 C56 C51 122.1(6)
C66 C61 C62 117.8(4)
C66 C61 P3 120.1(3)
C62 C61 P3 122.1(4)
C63 C62 C61 120.8(6)
C64 C63 C62 120.0(5)
C65 C64 C63 120.4(5)
C64 C65 C66 119.4(6)
C61 C66 C65 121.6(5)
C72 P4 C71 97.5(3)
C72 P4 C73 101.4(3)
C71 P4 C73 102.5(3)
C72 P4 Mo1 117.1(2)
C71 P4 Mo1 136.0(2)
C73 P4 Mo1 96.7(2)
C73 P5 C75 103.1(3)
C73 P5 C74 101.6(3)
C75 P5 C74 97.6(3)
C73 P5 Mo1 96.4(2)
C75 P5 Mo1 117.7(2)
C74 P5 Mo1 135.4(2)
P5 C73 P4 96.8(3)
C82 C81 C86 120.0(6)
C81 C82 C83 120.5(6)
C82 C83 C84 119.4(7)
C85 C84 C83 120.8(7)
C84 C85 C86 119.9(7)
C85 C86 C81 119.3(7)
C92 C91 C96 120.6(18)
C91 C92 C93 117.9(19)
C94 C93 C92 121(2)
C95 C94 C93 119(2)
C94 C95 C96 122(2)
C91 C96 C95 120(2)
C92' C91' C96' 120.7(18)
C91' C92' C93' 119.0(19)
C94' C93' C92' 120(2)
C95' C94' C93' 119(2)
C94' C95' C96' 122(2)
C91' C96' C95' 118.6(19)

loop_
_geom_bond_atom_site_label_1
_geom_bond_atom_site_label_2
_geom_bond_distance
Mo1 N1 2.058(5)
Mo1 P2 2.4070(13)
Mo1 P1 2.4361(12)
Mo1 P3 2.4607(11)
Mo1 P4 2.4964(14)
Mo1 P5 2.5077(15)
N1 N2 1.067(6)
C1 C2 1.536(6)
C1 C6 1.540(6)
C1 P1 1.867(5)
C2 C3 1.539(6)
C3 C4 1.537(6)
C3 P2 1.865(5)
C4 C5 1.554(6)
C5 C6 1.521(6)
C5 P3 1.858(5)
P1 C11 1.849(5)
P1 C21 1.864(4)
C11 C16 1.394(7)
C11 C12 1.404(6)
C12 C13 1.387(7)
C13 C14 1.376(8)
C14 C15 1.379(8)
C15 C16 1.386(7)
C21 C26 1.388(6)
C21 C22 1.393(7)
C22 C23 1.381(6)
C23 C24 1.382(7)
C24 C25 1.371(8)
C25 C26 1.394(6)
P2 C31 1.850(4)
P2 C41 1.857(5)
C31 C36 1.393(7)
C31 C32 1.396(7)
C32 C33 1.399(6)
C33 C34 1.372(8)
C34 C35 1.377(8)
C35 C36 1.387(6)
C41 C46 1.381(7)
C41 C42 1.391(7)
C42 C43 1.387(7)
C43 C44 1.364(8)
C44 C45 1.376(8)
C45 C46 1.390(7)
P3 C51 1.851(5)
P3 C61 1.867(5)
C51 C52 1.389(7)
C51 C56 1.391(7)
C52 C53 1.396(7)
C53 C54 1.369(9)
C54 C55 1.373(9)
C55 C56 1.390(7)
C61 C66 1.367(7)
C61 C62 1.405(6)
C62 C63 1.387(8)
C63 C64 1.375(9)
C64 C65 1.368(8)
C65 C66 1.406(7)
P4 C72 1.838(6)
P4 C71 1.849(6)
P4 C73 1.851(7)
P5 C73 1.846(7)
P5 C75 1.849(6)
P5 C74 1.849(6)
C81 C82 1.362(9)
C81 C86 1.382(9)
C82 C83 1.363(9)
C83 C84 1.377(9)
C84 C85 1.354(10)
C85 C86 1.379(9)
C91 C92 1.357(19)
C91 C96 1.37(2)
C92 C93 1.41(2)
C93 C94 1.37(3)
C94 C95 1.34(3)
C95 C96 1.37(3)
C91' C92' 1.355(19)
C91' C96' 1.37(2)
C92' C93' 1.41(2)
C93' C94' 1.37(3)
C94' C95' 1.34(3)
C95' C96' 1.38(2)
